data_4130558
loop_
_publ_author_name
'Huang, Zhijian'
'Huang, Xuan'
'Li, Baosheng'
'Mou, Chengli'
'Yang, Song'
'Song, Bao-An'
'Chi, Yonggui Robin'

_publ_section_title
;
 Access to P-Stereogenic Phosphinates via N-Heterocyclic Carbene-Catalyzed
 Desymmetrization of Bisphenols.
;
_journal_issue 24
_journal_name_full 'Journal of the American Chemical Society'
_journal_page_first 7524
_journal_page_last 7527
_journal_paper_doi 10.1021/jacs.6b04624
_journal_volume 138
_journal_year 2016
_chemical_formula_sum 'C33 H30 O5 P2'
_chemical_formula_weight 568.51
_space_group_crystal_system monoclinic
_space_group_IT_number 4
_space_group_name_Hall 'P 2yb'
_space_group_name_H-M_alt 'P 1 21 1'
_atom_sites_solution_hydrogens geom
_cell_angle_alpha 90
_cell_angle_beta 98.84(12)
_cell_angle_gamma 90
_cell_formula_units_Z 2
_cell_length_a 8.57(5)
_cell_length_b 10.21(3)
_cell_length_c 16.63(6)
_cell_measurement_reflns_used 2251
_cell_measurement_temperature 103.(2)
_cell_measurement_theta_max 23.1070
_cell_measurement_theta_min 2.3445
_cell_volume 1438(11)
_computing_cell_refinement 'SAINT V8.34A (Bruker AXS Inc., 2013)'
_computing_data_collection 'APEX3 (Bruker AXS Inc., 2015)'
_computing_data_reduction 'SAINT V8.34A (Bruker AXS Inc., 2013)'
_computing_molecular_graphics 'XP (Bruker AXS Inc., 2015)'
_computing_publication_material 'APEX3 (Bruker AXS Inc., 2015)'
_computing_structure_refinement 'SHELXL-2014/7 (Sheldrick, 2014)'
_computing_structure_solution 'XS, VERSION 2013/1'
_diffrn_ambient_temperature 103.(2)
_diffrn_detector_area_resol_mean 8.3333
_diffrn_measured_fraction_theta_full 0.985
_diffrn_measured_fraction_theta_max 0.985
_diffrn_measurement_device_type 'CCD area detector'
_diffrn_measurement_method 'phi and omega scans'
_diffrn_radiation_monochromator graphite
_diffrn_radiation_type MoK\a
_diffrn_radiation_wavelength 0.71073
_diffrn_reflns_av_R_equivalents 0.0753
_diffrn_reflns_av_unetI/netI 0.1115
_diffrn_reflns_limit_h_max 11
_diffrn_reflns_limit_h_min -11
_diffrn_reflns_limit_k_max 14
_diffrn_reflns_limit_k_min -14
_diffrn_reflns_limit_l_max 19
_diffrn_reflns_limit_l_min -22
_diffrn_reflns_number 19053
_diffrn_reflns_theta_full 29.28
_diffrn_reflns_theta_max 29.28
_diffrn_reflns_theta_min 2.35
_diffrn_source 'fine-focus sealed tube'
_diffrn_source_type 'Bruker KappaCCD'
_exptl_absorpt_coefficient_mu 0.192
_exptl_absorpt_correction_T_max 0.99
_exptl_absorpt_correction_T_min 0.74
_exptl_absorpt_correction_type multi-scan
_exptl_absorpt_process_details
;
SADABS-2014/5 - Bruker AXS area detector scaling and absorption correction
;
_exptl_crystal_colour colourless
_exptl_crystal_density_diffrn 1.312
_exptl_crystal_density_method 'not measured'
_exptl_crystal_description plate
_exptl_crystal_F_000 596
_exptl_crystal_size_max 0.400
_exptl_crystal_size_mid 0.300
_exptl_crystal_size_min 0.060
_refine_diff_density_max 0.424
_refine_diff_density_min -0.385
_refine_ls_abs_structure_details
;

Flack x determined using 2036 quotients [(I+)-(I-)]/[(I+)+(I-)]
(Parsons, Flack and Wagner, Acta Cryst. B69 (2013) 249-259).
;
_refine_ls_abs_structure_Flack -0.03(8)
_refine_ls_extinction_method none
_refine_ls_goodness_of_fit_ref 1.028
_refine_ls_hydrogen_treatment constr
_refine_ls_matrix_type full
_refine_ls_number_parameters 363
_refine_ls_number_reflns 7718
_refine_ls_number_restraints 1
_refine_ls_restrained_S_all 1.028
_refine_ls_R_factor_all 0.0820
_refine_ls_R_factor_gt 0.0586
_refine_ls_shift/su_max 0.000
_refine_ls_shift/su_mean 0.000
_refine_ls_structure_factor_coef Fsqd
_refine_ls_weighting_details 'w=1/[\s^2^(Fo^2^)+(0.0365P)^2^] where P=(Fo^2^+2Fc^2^)/3'
_refine_ls_weighting_scheme calc
_refine_ls_wR_factor_gt 0.1071
_refine_ls_wR_factor_ref 0.1196
_reflns_number_gt 5977
_reflns_number_total 7718
_reflns_threshold_expression 'I > 2\s(I)'
_cod_data_source_file ja6b04624_si_002.cif
_cod_data_source_block I
_cod_depositor_comments
;
The following automatic conversions were performed:

data item '_exptl_absorpt_correction_type' value 'Multi-Scan' was
changed to 'multi-scan' in accordance with the
/home/saulius/struct/COD-crude-data/automatic-downloads/DataCite-retrospective/ACS/depositions/lib/dictionaries/cif_core.dic
dictionary named 'cif_core.dic' version 2.4.2 last updated on
2011-04-26.

Automatic conversion script
Id: cif_fix_values 6909 2019-04-08 15:41:33Z antanas 
;
_cod_original_cell_volume 1438.(10)
_cod_database_code 4130558

loop_
_space_group_symop_operation_xyz
'x, y, z'
'-x, y+1/2, -z'

loop_
_atom_site_type_symbol
_atom_site_label
_atom_site_fract_x
_atom_site_fract_y
_atom_site_fract_z
_atom_site_U_iso_or_equiv
_atom_site_adp_type
_atom_site_calc_flag
_atom_site_refinement_flags_adp
_atom_site_refinement_flags_posn
_atom_site_occupancy
C C1 0.0265(4) 0.3317(4) 0.2843(2) 0.0133(8) Uani d . . 1
C C2 0.0781(5) 0.4568(4) 0.2653(3) 0.0168(9) Uani d . . 1
C C3 0.0315(5) 0.5092(4) 0.1877(3) 0.0230(10) Uani d . . 1
H H3 0.067 0.5936 0.1746 0.028 Uiso calc U R 1
C C4 -0.0669(6) 0.4372(4) 0.1298(3) 0.0266(11) Uani d . . 1
H H4 -0.0969 0.4722 0.0768 0.032 Uiso calc U R 1
C C5 -0.1217(5) 0.3159(4) 0.1483(3) 0.0237(10) Uani d . . 1
H H5 -0.191 0.2684 0.1087 0.028 Uiso calc U R 1
C C6 -0.0751(5) 0.2636(4) 0.2251(3) 0.0171(8) Uani d . . 1
H H6 -0.113 0.1798 0.2377 0.02 Uiso calc U R 1
C C7 0.2318(6) 0.6470(4) 0.3119(3) 0.0302(12) Uani d . . 1
H H7A 0.2898 0.6418 0.2657 0.045 Uiso calc U R 1
H H7B 0.3029 0.6774 0.3602 0.045 Uiso calc U R 1
H H7C 0.1439 0.7087 0.2993 0.045 Uiso calc U R 1
C C8 0.0498(6) 0.0307(4) 0.4372(3) 0.0246(11) Uani d . . 1
H H8A 0.1574 0.0382 0.4669 0.037 Uiso calc U R 1
H H8B 0.0313 -0.0591 0.4173 0.037 Uiso calc U R 1
H H8C -0.026 0.0525 0.4737 0.037 Uiso calc U R 1
C C9 0.2952(4) 0.2700(4) 0.4143(2) 0.0129(8) Uani d . . 1
C C10 0.3586(5) 0.3508(4) 0.4788(3) 0.0166(9) Uani d . . 1
H H10 0.2895 0.3989 0.5072 0.02 Uiso calc U R 1
C C11 0.5216(5) 0.3623(4) 0.5026(3) 0.0231(10) Uani d . . 1
H H11 0.5625 0.4176 0.5468 0.028 Uiso calc U R 1
C C12 0.6236(5) 0.2926(4) 0.4613(3) 0.0203(10) Uani d . . 1
H H12 0.7344 0.3004 0.4771 0.024 Uiso calc U R 1
C C13 0.5639(5) 0.2114(4) 0.3968(3) 0.0167(9) Uani d . . 1
H H13 0.6338 0.1641 0.3684 0.02 Uiso calc U R 1
C C14 0.4008(5) 0.1993(4) 0.3739(2) 0.0137(8) Uani d . . 1
C C15 0.4319(5) 0.0508(4) 0.2670(3) 0.0162(9) Uani d . . 1
H H15A 0.5031 -0.0072 0.3036 0.019 Uiso calc U R 1
H H15B 0.4973 0.1128 0.2408 0.019 Uiso calc U R 1
C C16 0.3288(5) -0.0302(4) 0.2025(2) 0.0124(8) Uani d . . 1
C C17 0.3988(4) -0.1034(4) 0.1458(2) 0.0125(8) Uani d . . 1
C C18 0.3009(5) -0.1760(4) 0.0866(2) 0.0140(8) Uani d . . 1
H H18 0.3468 -0.2267 0.0485 0.017 Uiso calc U R 1
C C19 0.1356(5) -0.1749(4) 0.0828(3) 0.0164(9) Uani d . . 1
H H19 0.0707 -0.2245 0.0424 0.02 Uiso calc U R 1
C C20 0.0690(5) -0.1014(4) 0.1381(3) 0.0170(8) Uani d . . 1
H H20 -0.0424 -0.0989 0.1353 0.02 Uiso calc U R 1
C C21 0.1646(5) -0.0310(4) 0.1979(3) 0.0147(9) Uani d . . 1
H H21 0.1174 0.0176 0.2365 0.018 Uiso calc U R 1
C C22 0.6462(4) -0.1633(4) 0.0519(3) 0.0138(8) Uani d . . 1
C C23 0.7136(5) -0.2841(4) 0.0380(3) 0.0201(10) Uani d . . 1
H H23 0.7356 -0.3458 0.081 0.024 Uiso calc U R 1
C C24 0.7484(5) -0.3141(4) -0.0382(3) 0.0201(10) Uani d . . 1
H H24 0.7932 -0.3969 -0.0472 0.024 Uiso calc U R 1
C C25 0.7195(5) -0.2265(4) -0.1013(3) 0.0215(9) Uani d . . 1
H H25 0.745 -0.248 -0.1533 0.026 Uiso calc U R 1
C C26 0.6531(6) -0.1073(6) -0.0882(3) 0.0428(15) Uani d . . 1
H H26 0.6321 -0.0461 -0.1316 0.051 Uiso calc U R 1
C C27 0.6166(6) -0.0759(5) -0.0119(3) 0.0360(14) Uani d . . 1
H H27 0.5707 0.0067 -0.0035 0.043 Uiso calc U R 1
C C28 0.6755(4) -0.2349(4) 0.2247(2) 0.0142(8) Uani d . . 1
C C29 0.7861(5) -0.2057(4) 0.2929(3) 0.0190(9) Uani d . . 1
H H29 0.83 -0.1202 0.2988 0.023 Uiso calc U R 1
C C30 0.8332(5) -0.2981(4) 0.3519(3) 0.0227(10) Uani d . . 1
H H30 0.9084 -0.2765 0.3981 0.027 Uiso calc U R 1
C C31 0.7696(5) -0.4234(4) 0.3432(3) 0.0244(11) Uani d . . 1
H H31 0.8022 -0.4881 0.3833 0.029 Uiso calc U R 1
C C32 0.6580(5) -0.4541(4) 0.2758(3) 0.0226(10) Uani d . . 1
H H32 0.615 -0.5399 0.2699 0.027 Uiso calc U R 1
C C33 0.6100(5) -0.3603(4) 0.2178(3) 0.0200(9) Uani d . . 1
H H33 0.5317 -0.3811 0.1727 0.024 Uiso calc U R 1
O O1 0.0052(3) 0.3325(3) 0.44849(17) 0.0162(6) Uani d . . 1
O O2 0.0300(3) 0.1203(2) 0.36894(17) 0.0143(6) Uani d . . 1
O O3 0.6932(3) 0.0171(3) 0.17341(19) 0.0189(7) Uani d . . 1
O O4 0.1715(4) 0.5199(3) 0.32760(19) 0.0232(7) Uani d . . 1
O O5 0.3303(3) 0.1205(3) 0.31201(19) 0.0185(7) Uani d . . 1
P P1 0.08198(12) 0.26794(10) 0.38520(6) 0.0115(2) Uani d . . 1
P P2 0.61223(12) -0.10903(10) 0.15094(7) 0.0131(2) Uani d . . 1

loop_
_atom_site_aniso_label
_atom_site_aniso_U_11
_atom_site_aniso_U_22
_atom_site_aniso_U_33
_atom_site_aniso_U_12
_atom_site_aniso_U_13
_atom_site_aniso_U_23
C1 0.0100(19) 0.017(2) 0.014(2) 0.0035(17) 0.0039(16) 0.0030(16)
C2 0.017(2) 0.015(2) 0.019(2) 0.0012(17) 0.0059(19) 0.0003(17)
C3 0.030(3) 0.016(2) 0.025(3) 0.0063(19) 0.011(2) 0.0073(19)
C4 0.036(3) 0.027(2) 0.017(3) 0.015(2) 0.003(2) 0.0056(19)
C5 0.028(2) 0.026(2) 0.015(2) 0.004(2) -0.0028(19) -0.0025(19)
C6 0.018(2) 0.0141(19) 0.019(2) 0.0013(18) 0.0021(17) 0.0003(18)
C7 0.033(3) 0.017(2) 0.042(3) -0.009(2) 0.011(2) 0.000(2)
C8 0.032(3) 0.021(2) 0.020(3) -0.008(2) -0.001(2) 0.0077(19)
C9 0.0122(18) 0.0128(17) 0.014(2) -0.0003(17) 0.0020(15) 0.0017(17)
C10 0.016(2) 0.019(2) 0.014(2) 0.0034(17) 0.0018(18) -0.0051(16)
C11 0.019(2) 0.026(3) 0.023(3) -0.0043(19) 0.0027(19) -0.0087(19)
C12 0.011(2) 0.023(2) 0.025(3) -0.0006(17) -0.0012(18) -0.0031(18)
C13 0.012(2) 0.022(2) 0.016(2) 0.0018(17) 0.0024(18) -0.0034(18)
C14 0.014(2) 0.0132(19) 0.013(2) -0.0019(16) 0.0006(17) -0.0012(16)
C15 0.014(2) 0.017(2) 0.017(2) 0.0017(17) 0.0016(18) -0.0040(17)
C16 0.014(2) 0.0119(19) 0.011(2) -0.0016(16) 0.0005(16) 0.0010(15)
C17 0.0118(18) 0.0122(18) 0.014(2) 0.0000(17) 0.0033(16) 0.0019(17)
C18 0.015(2) 0.0123(19) 0.015(2) 0.0015(17) 0.0040(17) -0.0002(16)
C19 0.014(2) 0.0141(19) 0.020(2) -0.0040(17) -0.0016(17) 0.0003(17)
C20 0.0098(19) 0.022(2) 0.019(2) -0.0012(19) 0.0032(16) 0.0029(19)
C21 0.012(2) 0.017(2) 0.016(2) 0.0010(17) 0.0040(17) -0.0013(17)
C22 0.0102(19) 0.016(2) 0.016(2) -0.0003(16) 0.0038(16) -0.0021(17)
C23 0.026(2) 0.017(2) 0.018(2) 0.0022(19) 0.0024(19) -0.0012(18)
C24 0.026(2) 0.013(2) 0.021(3) 0.0028(18) 0.003(2) -0.0044(17)
C25 0.023(2) 0.027(2) 0.016(2) 0.006(2) 0.0077(18) 0.000(2)
C26 0.064(4) 0.044(3) 0.026(3) 0.034(3) 0.024(3) 0.021(3)
C27 0.051(3) 0.028(3) 0.034(3) 0.026(2) 0.025(3) 0.013(2)
C28 0.0126(19) 0.0191(19) 0.011(2) 0.0044(18) 0.0037(16) -0.0013(18)
C29 0.017(2) 0.023(2) 0.017(2) -0.0008(18) 0.0018(18) -0.0024(17)
C30 0.024(2) 0.029(2) 0.014(2) 0.005(2) -0.0023(19) -0.0025(19)
C31 0.030(3) 0.026(2) 0.018(2) 0.012(2) 0.005(2) 0.0061(19)
C32 0.024(2) 0.020(2) 0.024(3) 0.0025(19) 0.003(2) 0.0018(19)
C33 0.016(2) 0.025(2) 0.018(2) -0.0009(18) -0.0016(18) -0.0012(18)
O1 0.0138(14) 0.0199(15) 0.0153(16) 0.0006(12) 0.0034(12) -0.0036(12)
O2 0.0164(15) 0.0129(14) 0.0130(16) -0.0019(12) 0.0004(12) 0.0025(11)
O3 0.0165(15) 0.0180(15) 0.0228(18) -0.0038(12) 0.0051(13) -0.0052(13)
O4 0.0254(17) 0.0138(15) 0.0288(19) -0.0047(13) -0.0006(14) 0.0031(13)
O5 0.0124(15) 0.0232(16) 0.0199(18) 0.0009(13) 0.0020(13) -0.0106(13)
P1 0.0110(5) 0.0120(5) 0.0116(5) -0.0004(4) 0.0022(4) -0.0010(4)
P2 0.0112(5) 0.0133(5) 0.0150(6) 0.0003(4) 0.0028(4) -0.0015(4)

loop_
_atom_type_symbol
_atom_type_description
_atom_type_scat_dispersion_real
_atom_type_scat_dispersion_imag
_atom_type_scat_source
C C 0.0033 0.0016 'International Tables Vol C Tables 4.2.6.8 and 6.1.1.4'
H H 0.0000 0.0000 'International Tables Vol C Tables 4.2.6.8 and 6.1.1.4'
O O 0.0106 0.0060 'International Tables Vol C Tables 4.2.6.8 and 6.1.1.4'
P P 0.1023 0.0942 'International Tables Vol C Tables 4.2.6.8 and 6.1.1.4'

loop_
_geom_angle_atom_site_label_1
_geom_angle_atom_site_label_2
_geom_angle_atom_site_label_3
_geom_angle
C6 C1 C2 118.6(4)
C6 C1 P1 121.7(4)
C2 C1 P1 119.5(3)
O4 C2 C3 124.7(4)
O4 C2 C1 115.2(4)
C3 C2 C1 120.1(4)
C4 C3 C2 119.6(5)
C5 C4 C3 121.0(5)
C4 C5 C6 119.5(5)
C5 C6 C1 121.3(5)
C10 C9 C14 117.8(4)
C10 C9 P1 117.9(3)
C14 C9 P1 124.2(4)
C9 C10 C11 121.5(4)
C12 C11 C10 119.7(5)
C11 C12 C13 120.2(5)
C12 C13 C14 119.8(4)
O5 C14 C13 124.3(4)
O5 C14 C9 114.7(4)
C13 C14 C9 121.1(4)
O5 C15 C16 107.8(4)
C21 C16 C17 119.3(4)
C21 C16 C15 120.8(4)
C17 C16 C15 119.8(5)
C18 C17 C16 118.6(5)
C18 C17 P2 120.3(4)
C16 C17 P2 121.0(3)
C17 C18 C19 121.2(4)
C20 C19 C18 119.4(4)
C19 C20 C21 120.1(5)
C20 C21 C16 121.4(4)
C27 C22 C23 118.4(4)
C27 C22 P2 117.8(4)
C23 C22 P2 123.5(3)
C24 C23 C22 120.1(4)
C25 C24 C23 121.2(4)
C24 C25 C26 119.2(5)
C25 C26 C27 120.3(4)
C22 C27 C26 120.8(5)
C29 C28 C33 118.5(4)
C29 C28 P2 119.8(4)
C33 C28 P2 121.6(4)
C30 C29 C28 121.4(4)
C29 C30 C31 119.4(5)
C30 C31 C32 120.1(4)
C33 C32 C31 120.1(5)
C32 C33 C28 120.5(4)
C8 O2 P1 118.2(3)
C2 O4 C7 118.3(4)
C14 O5 C15 117.0(4)
O1 P1 O2 113.7(2)
O1 P1 C1 114.9(3)
O2 P1 C1 99.1(2)
O1 P1 C9 110.2(3)
O2 P1 C9 107.57(19)
C1 P1 C9 110.8(2)
O3 P2 C28 111.6(3)
O3 P2 C22 111.2(2)
C28 P2 C22 109.2(3)
O3 P2 C17 114.4(2)
C28 P2 C17 104.5(2)
C22 P2 C17 105.6(2)

loop_
_geom_bond_atom_site_label_1
_geom_bond_atom_site_label_2
_geom_bond_distance
C1 C6 1.395(7)
C1 C2 1.404(7)
C1 P1 1.795(7)
C2 O4 1.370(6)
C2 C3 1.398(7)
C3 C4 1.389(7)
C4 C5 1.377(7)
C5 C6 1.385(7)
C7 O4 1.436(6)
C8 O2 1.447(6)
C9 C10 1.396(6)
C9 C14 1.407(7)
C9 P1 1.818(10)
C10 C11 1.398(9)
C11 C12 1.389(7)
C12 C13 1.389(6)
C13 C14 1.397(9)
C14 O5 1.372(5)
C15 O5 1.424(6)
C15 C16 1.524(7)
C16 C21 1.398(9)
C16 C17 1.408(6)
C17 C18 1.403(6)
C17 P2 1.820(10)
C18 C19 1.409(9)
C19 C20 1.377(6)
C20 C21 1.388(6)
C22 C27 1.380(7)
C22 C23 1.397(7)
C22 P2 1.803(7)
C23 C24 1.380(7)
C24 C25 1.371(7)
C25 C26 1.376(7)
C26 C27 1.391(8)
C28 C29 1.394(7)
C28 C33 1.396(7)
C28 P2 1.802(6)
C29 C30 1.377(7)
C30 C31 1.389(7)
C31 C32 1.393(8)
C32 C33 1.377(7)
O1 P1 1.480(5)
O2 P1 1.584(6)
O3 P2 1.484(5)
